data_7131870
loop_
_publ_author_name
'Cheng, Xiuliang'
'He, Yuhang'
'Song, Silin'
'Lin, Yu-Mei'
'Gong, Lei'

_publ_section_title
;
 A transition metal- and photosensitizer-free approach for site-selective
 (hetero)arylation of polychlorinated heteroarenes
;
_journal_name_full 'Chemical Communications'
_journal_paper_doi 10.1039/D3CC02968A
_journal_year 2023
_chemical_formula_moiety 'C26 H19 Cl N2 O2'
_chemical_formula_sum 'C26 H19 Cl N2 O2'
_chemical_formula_weight 426.88
_space_group_crystal_system monoclinic
_space_group_IT_number 15
_space_group_name_Hall '-I 2ya'
_space_group_name_H-M_alt 'I 1 2/a 1'
_atom_sites_solution_hydrogens geom
_atom_sites_solution_primary dual
_audit_creation_date 2023-02-26
_audit_creation_method
;
Olex2 1.5
(compiled 2022.04.07 svn.rca3783a0 for OlexSys, GUI svn.r6498)
;
_audit_update_record
;
2023-03-17 deposited with the CCDC.	2023-07-11 downloaded from the CCDC.
;
_cell_angle_alpha 90
_cell_angle_beta 115.156(3)
_cell_angle_gamma 90
_cell_formula_units_Z 8
_cell_length_a 23.4970(6)
_cell_length_b 7.6930(2)
_cell_length_c 25.2904(7)
_cell_measurement_reflns_used 3034
_cell_measurement_temperature 233.00(10)
_cell_measurement_theta_max 74.0800
_cell_measurement_theta_min 3.8480
_cell_volume 4138.0(2)
_computing_cell_refinement 'CrysAlisPro 1.171.41.123a (Rigaku OD, 2022)'
_computing_data_collection 'CrysAlisPro 1.171.41.123a (Rigaku OD, 2022)'
_computing_data_reduction 'CrysAlisPro 1.171.41.123a (Rigaku OD, 2022)'
_computing_molecular_graphics 'Olex2 1.5 (Dolomanov et al., 2009)'
_computing_publication_material 'Olex2 1.5 (Dolomanov et al., 2009)'
_computing_structure_refinement 'SHELXL 2018/3 (Sheldrick, 2015)'
_computing_structure_solution 'SHELXT 2018/2 (Sheldrick, 2018)'
_diffrn_ambient_environment N~2~
_diffrn_ambient_temperature 233.00(10)
_diffrn_detector 'CCD plate'
_diffrn_detector_area_resol_mean 10.4741
_diffrn_detector_type Atlas
_diffrn_measured_fraction_theta_full 0.999
_diffrn_measured_fraction_theta_max 0.969
_diffrn_measurement_details
;
List of Runs (angles in degrees, time in seconds):

  # Type    Start    End  Width  t~exp~   \w     \q     \k     \f   Frames
#--------------------------------------------------------------------------
  1  \w   -110.00 -28.00   1.00    1.00    --  -40.50 -37.00  90.00   82
  2  \w   -108.00 -21.00   1.00    1.00    --  -40.50 -37.00   0.00   87
  3  \w     63.00  88.00   1.00    1.00    --   43.04-125.00  30.00   25
  4  \w     37.00 103.00   1.00    1.48    --  107.03-125.00   0.00   66
  5  \w     43.00  97.00   1.00    1.48    --  107.03-125.00-150.00   54
  6  \w    151.00 177.00   1.00    1.48    --  107.03  77.00-150.00   26
  7  \w     90.00 164.00   1.00    1.48    --  107.03  45.00 -60.00   74
  8  \w     69.00 109.00   1.00    1.48    --  107.03-125.00 120.00   40
  9  \w     36.00  81.00   1.00    1.48    --  107.03 -45.00-150.00   45
 10  \w     83.00 168.00   1.00    1.48    --  107.03  30.00  30.00   85
 11  \w     72.00 109.00   1.00    1.48    --  107.03 -30.00 -60.00   37
;
_diffrn_measurement_device 'four-circle diffractometer'
_diffrn_measurement_device_type 'SuperNova, Dual, Cu at home/near, Atlas'
_diffrn_measurement_method '\w scans'
_diffrn_orient_matrix_type 'CrysAlisPro convention (1999,Acta A55,543-557)'
_diffrn_orient_matrix_UB_11 0.0579119000
_diffrn_orient_matrix_UB_12 -0.0053649000
_diffrn_orient_matrix_UB_13 -0.0137368000
_diffrn_orient_matrix_UB_21 -0.0421092000
_diffrn_orient_matrix_UB_22 0.0440076000
_diffrn_orient_matrix_UB_23 -0.0643416000
_diffrn_orient_matrix_UB_31 0.0111095000
_diffrn_orient_matrix_UB_32 0.1952064000
_diffrn_orient_matrix_UB_33 0.0141087000
_diffrn_radiation_monochromator mirror
_diffrn_radiation_probe x-ray
_diffrn_radiation_type 'Cu K\a'
_diffrn_radiation_wavelength 1.54184
_diffrn_reflns_av_R_equivalents 0.0383
_diffrn_reflns_av_unetI/netI 0.0457
_diffrn_reflns_Laue_measured_fraction_full 0.999
_diffrn_reflns_Laue_measured_fraction_max 0.969
_diffrn_reflns_limit_h_max 26
_diffrn_reflns_limit_h_min -28
_diffrn_reflns_limit_k_max 9
_diffrn_reflns_limit_k_min -6
_diffrn_reflns_limit_l_max 31
_diffrn_reflns_limit_l_min -29
_diffrn_reflns_number 7981
_diffrn_reflns_point_group_measured_fraction_full 0.999
_diffrn_reflns_point_group_measured_fraction_max 0.969
_diffrn_reflns_theta_full 67.684
_diffrn_reflns_theta_max 74.272
_diffrn_reflns_theta_min 3.862
_diffrn_source 'micro-focus sealed X-ray tube'
_diffrn_source_type 'SuperNova (Cu) X-ray Source'
_exptl_absorpt_coefficient_mu 1.845
_exptl_absorpt_correction_T_max 1.00000
_exptl_absorpt_correction_T_min 0.91775
_exptl_absorpt_correction_type multi-scan
_exptl_absorpt_process_details
;
CrysAlisPro 1.171.41.123a (Rigaku Oxford Diffraction, 2022)
Empirical absorption correction using spherical harmonics,
implemented in SCALE3 ABSPACK scaling algorithm.
;
_exptl_crystal_colour 'clear yellowish yellow'
_exptl_crystal_colour_lustre clear
_exptl_crystal_colour_modifier yellowish
_exptl_crystal_colour_primary yellow
_exptl_crystal_density_diffrn 1.370
_exptl_crystal_description BAR
_exptl_crystal_F_000 1776
_exptl_crystal_recrystallization_method 'phi and omega scans'
_exptl_crystal_size_max 0.3
_exptl_crystal_size_mid 0.2
_exptl_crystal_size_min 0.2
_refine_diff_density_max 0.241
_refine_diff_density_min -0.204
_refine_diff_density_rms 0.043
_refine_ls_extinction_coef 0.00029(3)
_refine_ls_extinction_expression Fc^*^=kFc[1+0.001xFc^2^\l^3^/sin(2\q)]^-1/4^
_refine_ls_extinction_method 'SHELXL-2018/3 (Sheldrick 2018)'
_refine_ls_goodness_of_fit_ref 1.103
_refine_ls_hydrogen_treatment constr
_refine_ls_matrix_type full
_refine_ls_number_parameters 282
_refine_ls_number_reflns 4089
_refine_ls_number_restraints 0
_refine_ls_restrained_S_all 1.103
_refine_ls_R_factor_all 0.0609
_refine_ls_R_factor_gt 0.0418
_refine_ls_shift/su_max 0.001
_refine_ls_shift/su_mean 0.000
_refine_ls_structure_factor_coef Fsqd
_refine_ls_weighting_details 'w=1/[\s^2^(Fo^2^)+(0.0336P)^2^+2.3026P] where P=(Fo^2^+2Fc^2^)/3'
_refine_ls_weighting_scheme calc
_refine_ls_wR_factor_gt 0.1002
_refine_ls_wR_factor_ref 0.1097
_reflns_Friedel_coverage 0.000
_reflns_number_gt 3109
_reflns_number_total 4089
_reflns_threshold_expression 'I > 2\s(I)'
_cod_data_source_file d3cc02968a2.cif
_cod_data_source_block exp_18256-cxl-0224_auto
_cod_database_code 7131870
_shelx_shelxl_version_number 2018/3
_chemical_oxdiff_formula CHON
_shelx_space_group_comment
;
The symmetry employed for this shelxl refinement is uniquely defined
by the following loop, which should always be used as a source of
symmetry information in preference to the above space-group names.
They are only intended as comments.
;
_shelx_estimated_absorpt_t_max 0.709
_shelx_estimated_absorpt_t_min 0.608
_olex2_refinement_description
;
1. Fixed Uiso
 At 1.2 times of:
  All C(H) groups, All C(H,H) groups, All N(H) groups
 At 1.5 times of:
  All C(H,H,H) groups
2.a Secondary CH2 refined with riding coordinates:
 C00S(H00A,H00B)
2.b Aromatic/amide H refined with riding coordinates:
 N005(H005), C(H), C00G(H00G), C00H(H00H), C00I(H00I), C00J(H00J), C00L(H00L),
 C00M(H00M), C00O(H00O), C00P(H00P), C00Q(H00Q), C00R(H00R), C00T(H00T),
 C00U(H00U)
2.c Idealised Me refined as rotating group:
 C00V(H00C,H00D,H00E)
;
_olex2_submission_special_instructions 'No special instructions were received'
_oxdiff_exptl_absorpt_empirical_details
;
Empirical correction (ABSPACK) includes:
- Absorption correction using spherical harmonics
- Frame scaling
;
_oxdiff_exptl_absorpt_empirical_full_max 1.144
_oxdiff_exptl_absorpt_empirical_full_min 0.742

loop_
_space_group_symop_operation_xyz
'x, y, z'
'-x+1/2, y, -z'
'x+1/2, y+1/2, z+1/2'
'-x+1, y+1/2, -z+1/2'
'-x, -y, -z'
'x-1/2, -y, z'
'-x+1/2, -y+1/2, -z+1/2'
'x, -y+1/2, z+1/2'

loop_
_atom_site_label
_atom_site_type_symbol
_atom_site_fract_x
_atom_site_fract_y
_atom_site_fract_z
_atom_site_U_iso_or_equiv
_atom_site_adp_type
_atom_site_occupancy
_atom_site_site_symmetry_order
_atom_site_calc_flag
_atom_site_refinement_flags_posn
_atom_site_refinement_flags_adp
_atom_site_refinement_flags_occupancy
_atom_site_disorder_assembly
_atom_site_disorder_group
Cl Cl 0.46445(3) -0.17285(8) 0.53517(3) 0.05011(18) Uani 1 1 d . . . . .
O O 0.40533(7) 0.7426(2) 0.64802(6) 0.0420(4) Uani 1 1 d . . . . .
O1 O 0.31094(7) 0.8191(2) 0.57930(6) 0.0392(4) Uani 1 1 d . . . . .
N004 N 0.31493(8) 0.4681(3) 0.46272(7) 0.0353(4) Uani 1 1 d . . . . .
N005 N 0.48990(8) 0.3041(2) 0.73792(7) 0.0351(4) Uani 1 1 d . . . . .
H005 H 0.525319 0.276876 0.766994 0.042 Uiso 1 1 calc R U . . .
C C 0.38165(11) 0.0465(3) 0.45626(10) 0.0417(5) Uani 1 1 d . . . . .
H H 0.381445 -0.032740 0.427883 0.050 Uiso 1 1 calc R U . . .
C00A C 0.41971(9) 0.3739(3) 0.64783(8) 0.0285(4) Uani 1 1 d . . . . .
C00B C 0.35547(9) 0.5643(3) 0.56324(8) 0.0283(4) Uani 1 1 d . . . . .
C00C C 0.53635(10) 0.3440(3) 0.66720(9) 0.0305(4) Uani 1 1 d . . . . .
C00D C 0.34823(9) 0.3168(3) 0.48251(8) 0.0317(5) Uani 1 1 d . . . . .
C00E C 0.48245(10) 0.3390(3) 0.68194(8) 0.0301(4) Uani 1 1 d . . . . .
C00F C 0.43333(10) 0.3187(3) 0.74106(9) 0.0333(5) Uani 1 1 d . . . . .
C00G C 0.31976(9) 0.5849(3) 0.50212(8) 0.0326(5) Uani 1 1 d . . . . .
H00G H 0.297950 0.690105 0.488942 0.039 Uiso 1 1 calc R U . . .
C00H C 0.41920(10) 0.1239(3) 0.55837(9) 0.0329(5) Uani 1 1 d . . . . .
H00H H 0.442659 0.095689 0.597946 0.039 Uiso 1 1 calc R U . . .
C00I C 0.32538(10) 0.3911(3) 0.67661(9) 0.0351(5) Uani 1 1 d . . . . .
H00I H 0.294362 0.422585 0.639677 0.042 Uiso 1 1 calc R U . . .
C00J C 0.53264(10) 0.4377(3) 0.61853(9) 0.0359(5) Uani 1 1 d . . . . .
H00J H 0.495008 0.494881 0.594842 0.043 Uiso 1 1 calc R U . . .
C00K C 0.41805(10) 0.0140(3) 0.51591(10) 0.0359(5) Uani 1 1 d . . . . .
C00L C 0.58337(11) 0.4477(3) 0.60473(10) 0.0417(5) Uani 1 1 d . . . . .
H00L H 0.579663 0.509246 0.571301 0.050 Uiso 1 1 calc R U . . .
C00M C 0.34666(11) 0.1945(3) 0.44020(9) 0.0399(5) Uani 1 1 d . . . . .
H00M H 0.321145 0.215638 0.400463 0.048 Uiso 1 1 calc R U . . .
C00O C 0.31028(12) 0.3697(3) 0.72338(10) 0.0431(6) Uani 1 1 d . . . . .
H00O H 0.268673 0.387677 0.718242 0.052 Uiso 1 1 calc R U . . .
C00P C 0.63941(11) 0.3683(3) 0.63950(11) 0.0444(6) Uani 1 1 d . . . . .
H00P H 0.674227 0.377631 0.630529 0.053 Uiso 1 1 calc R U . . .
C00Q C 0.59298(11) 0.2616(3) 0.70131(10) 0.0409(5) Uani 1 1 d . . . . .
H00Q H 0.596673 0.196144 0.734005 0.049 Uiso 1 1 calc R U . . .
C00R C 0.41789(12) 0.2965(3) 0.78824(10) 0.0435(6) Uani 1 1 d . . . . .
H00R H 0.448579 0.265678 0.825407 0.052 Uiso 1 1 calc R U . . .
C00S C 0.31000(12) 0.9677(3) 0.61429(11) 0.0437(6) Uani 1 1 d . . . . .
H00A H 0.285279 1.061653 0.588649 0.052 Uiso 1 1 calc R U . . .
H00B H 0.352961 1.010162 0.636663 0.052 Uiso 1 1 calc R U . . .
C00T C 0.35632(13) 0.3215(3) 0.77843(10) 0.0474(6) Uani 1 1 d . . . . .
H00T H 0.344752 0.305775 0.809414 0.057 Uiso 1 1 calc R U . . .
C00U C 0.64386(11) 0.2751(4) 0.68750(11) 0.0489(6) Uani 1 1 d . . . . .
H00U H 0.681905 0.219875 0.711232 0.059 Uiso 1 1 calc R U . . .
C00V C 0.28188(13) 0.9177(4) 0.65524(12) 0.0544(7) Uani 1 1 d . . . . .
H00C H 0.238902 0.879248 0.632959 0.082 Uiso 1 1 calc R U . . .
H00D H 0.282255 1.017265 0.678910 0.082 Uiso 1 1 calc R U . . .
H00E H 0.306249 0.824122 0.680389 0.082 Uiso 1 1 calc R U . . .
C006 C 0.38737(9) 0.4099(3) 0.58459(8) 0.0277(4) Uani 1 1 d . . . . .
C007 C 0.38475(9) 0.2818(3) 0.54258(8) 0.0286(4) Uani 1 1 d . . . . .
C008 C 0.38763(10) 0.3650(3) 0.68516(8) 0.0293(4) Uani 1 1 d . . . . .
C009 C 0.36105(9) 0.7143(3) 0.60233(8) 0.0301(4) Uani 1 1 d . . . . .

loop_
_atom_site_aniso_label
_atom_site_aniso_U_11
_atom_site_aniso_U_22
_atom_site_aniso_U_33
_atom_site_aniso_U_23
_atom_site_aniso_U_13
_atom_site_aniso_U_12
Cl 0.0599(4) 0.0372(3) 0.0598(4) -0.0029(3) 0.0318(3) 0.0046(3)
O 0.0376(8) 0.0444(9) 0.0306(8) -0.0068(7) 0.0015(6) 0.0006(7)
O1 0.0346(8) 0.0373(9) 0.0378(8) -0.0044(7) 0.0079(6) 0.0055(7)
N004 0.0311(9) 0.0483(11) 0.0214(8) 0.0010(8) 0.0062(7) 0.0004(8)
N005 0.0330(9) 0.0447(11) 0.0211(8) 0.0066(8) 0.0053(7) 0.0053(8)
C 0.0474(13) 0.0433(13) 0.0372(12) -0.0150(10) 0.0205(10) -0.0089(11)
C00A 0.0299(10) 0.0299(11) 0.0232(9) 0.0003(8) 0.0089(8) 0.0030(8)
C00B 0.0232(9) 0.0342(11) 0.0244(9) -0.0006(8) 0.0074(7) -0.0023(8)
C00C 0.0313(10) 0.0290(11) 0.0287(10) -0.0032(9) 0.0103(8) -0.0011(8)
C00D 0.0284(10) 0.0415(12) 0.0241(9) -0.0038(9) 0.0102(8) -0.0058(9)
C00E 0.0322(10) 0.0313(11) 0.0236(9) 0.0015(8) 0.0088(8) 0.0013(9)
C00F 0.0383(11) 0.0356(12) 0.0237(9) 0.0025(9) 0.0111(8) 0.0010(9)
C00G 0.0271(10) 0.0414(12) 0.0255(10) 0.0034(9) 0.0075(8) 0.0024(9)
C00H 0.0347(11) 0.0348(11) 0.0303(10) -0.0007(9) 0.0149(8) -0.0037(9)
C00I 0.0343(11) 0.0380(12) 0.0313(11) -0.0013(9) 0.0123(9) -0.0016(9)
C00J 0.0337(11) 0.0355(12) 0.0347(11) 0.0043(10) 0.0107(9) -0.0007(9)
C00K 0.0382(11) 0.0306(11) 0.0432(12) -0.0046(10) 0.0214(10) -0.0050(9)
C00L 0.0449(13) 0.0442(14) 0.0381(12) -0.0003(11) 0.0197(10) -0.0071(11)
C00M 0.0391(12) 0.0529(15) 0.0254(10) -0.0079(10) 0.0113(9) -0.0074(11)
C00O 0.0424(13) 0.0472(14) 0.0472(13) -0.0025(11) 0.0263(11) -0.0035(11)
C00P 0.0399(12) 0.0486(14) 0.0506(14) -0.0041(12) 0.0250(11) -0.0015(11)
C00Q 0.0361(11) 0.0481(14) 0.0356(12) 0.0096(11) 0.0124(9) 0.0078(10)
C00R 0.0555(14) 0.0487(14) 0.0265(11) 0.0066(10) 0.0176(10) 0.0012(12)
C00S 0.0446(13) 0.0323(12) 0.0541(14) -0.0054(11) 0.0209(11) 0.0020(10)
C00T 0.0592(15) 0.0551(15) 0.0390(13) 0.0041(12) 0.0316(12) -0.0041(13)
C00U 0.0349(12) 0.0585(16) 0.0517(14) 0.0061(13) 0.0169(11) 0.0121(11)
C00V 0.0619(17) 0.0504(16) 0.0573(16) 0.0012(13) 0.0315(14) 0.0096(13)
C006 0.0228(9) 0.0358(11) 0.0230(9) 0.0002(8) 0.0082(7) -0.0028(8)
C007 0.0278(10) 0.0331(11) 0.0254(9) -0.0028(8) 0.0117(8) -0.0066(8)
C008 0.0335(10) 0.0291(11) 0.0237(9) -0.0014(8) 0.0106(8) 0.0000(9)
C009 0.0264(10) 0.0350(12) 0.0261(10) 0.0033(8) 0.0083(8) 0.0004(8)

loop_
_atom_type_symbol
_atom_type_description
_atom_type_scat_dispersion_real
_atom_type_scat_dispersion_imag
_atom_type_scat_source
C C 0.0181 0.0091 'International Tables Vol C Tables 4.2.6.8 and 6.1.1.4'
H H 0.0000 0.0000 'International Tables Vol C Tables 4.2.6.8 and 6.1.1.4'
Cl Cl 0.3639 0.7018 'International Tables Vol C Tables 4.2.6.8 and 6.1.1.4'
N N 0.0311 0.0180 'International Tables Vol C Tables 4.2.6.8 and 6.1.1.4'
O O 0.0492 0.0322 'International Tables Vol C Tables 4.2.6.8 and 6.1.1.4'

loop_
_geom_angle_atom_site_label_1
_geom_angle_atom_site_label_2
_geom_angle_atom_site_label_3
_geom_angle
_geom_angle_site_symmetry_1
_geom_angle_site_symmetry_3
_geom_angle_publ_flag
C009 O1 C00S 116.59(17) . . ?
C00G N004 C00D 116.90(17) . . ?
C00E N005 H005 125.0 . . ?
C00F N005 H005 125.0 . . ?
C00F N005 C00E 109.96(16) . . ?
C00K C H 120.5 . . ?
C00M C H 120.5 . . ?
C00M C C00K 119.0(2) . . ?
C00E C00A C006 129.36(18) . . ?
C00E C00A C008 107.38(17) . . ?
C008 C00A C006 123.24(18) . . ?
C00G C00B C009 118.76(18) . . ?
C006 C00B C00G 119.42(19) . . ?
C006 C00B C009 121.69(17) . . ?
C00J C00C C00E 120.06(19) . . ?
C00Q C00C C00E 122.13(19) . . ?
C00Q C00C C00J 117.8(2) . . ?
N004 C00D C00M 117.46(18) . . ?
N004 C00D C007 122.93(19) . . ?
C00M C00D C007 119.6(2) . . ?
N005 C00E C00A 108.39(18) . . ?
N005 C00E C00C 121.39(18) . . ?
C00A C00E C00C 130.13(18) . . ?
N005 C00F C00R 130.6(2) . . ?
N005 C00F C008 107.87(17) . . ?
C00R C00F C008 121.6(2) . . ?
N004 C00G C00B 124.9(2) . . ?
N004 C00G H00G 117.6 . . ?
C00B C00G H00G 117.6 . . ?
C00K C00H H00H 120.2 . . ?
C00K C00H C007 119.5(2) . . ?
C007 C00H H00H 120.2 . . ?
C00O C00I H00I 120.6 . . ?
C00O C00I C008 118.9(2) . . ?
C008 C00I H00I 120.6 . . ?
C00C C00J H00J 119.5 . . ?
C00L C00J C00C 121.0(2) . . ?
C00L C00J H00J 119.5 . . ?
C C00K Cl 118.02(17) . . ?
C00H C00K Cl 119.51(18) . . ?
C00H C00K C 122.5(2) . . ?
C00J C00L H00L 119.7 . . ?
C00P C00L C00J 120.5(2) . . ?
C00P C00L H00L 119.7 . . ?
C C00M C00D 120.8(2) . . ?
C C00M H00M 119.6 . . ?
C00D C00M H00M 119.6 . . ?
C00I C00O H00O 119.6 . . ?
C00I C00O C00T 120.7(2) . . ?
C00T C00O H00O 119.6 . . ?
C00L C00P H00P 120.4 . . ?
C00U C00P C00L 119.2(2) . . ?
C00U C00P H00P 120.4 . . ?
C00C C00Q H00Q 119.7 . . ?
C00U C00Q C00C 120.6(2) . . ?
C00U C00Q H00Q 119.7 . . ?
C00F C00R H00R 121.2 . . ?
C00T C00R C00F 117.7(2) . . ?
C00T C00R H00R 121.2 . . ?
O1 C00S H00A 109.6 . . ?
O1 C00S H00B 109.6 . . ?
O1 C00S C00V 110.2(2) . . ?
H00A C00S H00B 108.1 . . ?
C00V C00S H00A 109.6 . . ?
C00V C00S H00B 109.6 . . ?
C00O C00T H00T 119.2 . . ?
C00R C00T C00O 121.7(2) . . ?
C00R C00T H00T 119.2 . . ?
C00P C00U C00Q 120.8(2) . . ?
C00P C00U H00U 119.6 . . ?
C00Q C00U H00U 119.6 . . ?
C00S C00V H00C 109.5 . . ?
C00S C00V H00D 109.5 . . ?
C00S C00V H00E 109.5 . . ?
H00C C00V H00D 109.5 . . ?
H00C C00V H00E 109.5 . . ?
H00D C00V H00E 109.5 . . ?
C00B C006 C00A 121.79(18) . . ?
C00B C006 C007 117.10(17) . . ?
C007 C006 C00A 121.02(18) . . ?
C00D C007 C00H 118.52(19) . . ?
C00D C007 C006 118.70(19) . . ?
C00H C007 C006 122.74(18) . . ?
C00F C008 C00A 106.37(18) . . ?
C00I C008 C00A 134.17(19) . . ?
C00I C008 C00F 119.46(19) . . ?
O C009 O1 123.4(2) . . ?
O C009 C00B 125.12(19) . . ?
O1 C009 C00B 111.42(16) . . ?

loop_
_geom_bond_atom_site_label_1
_geom_bond_atom_site_label_2
_geom_bond_distance
_geom_bond_site_symmetry_2
_geom_bond_publ_flag
Cl C00K 1.744(2) . ?
O C009 1.201(2) . ?
O1 C00S 1.451(3) . ?
O1 C009 1.339(2) . ?
N004 C00D 1.373(3) . ?
N004 C00G 1.310(3) . ?
N005 H005 0.8700 . ?
N005 C00E 1.377(2) . ?
N005 C00F 1.370(3) . ?
C H 0.9400 . ?
C C00K 1.405(3) . ?
C C00M 1.362(4) . ?
C00A C00E 1.381(3) . ?
C00A C006 1.476(3) . ?
C00A C008 1.438(3) . ?
C00B C00G 1.420(3) . ?
C00B C006 1.386(3) . ?
C00B C009 1.488(3) . ?
C00C C00E 1.465(3) . ?
C00C C00J 1.397(3) . ?
C00C C00Q 1.393(3) . ?
C00D C00M 1.414(3) . ?
C00D C007 1.417(3) . ?
C00F C00R 1.397(3) . ?
C00F C008 1.410(3) . ?
C00G H00G 0.9400 . ?
C00H H00H 0.9400 . ?
C00H C00K 1.358(3) . ?
C00H C007 1.419(3) . ?
C00I H00I 0.9400 . ?
C00I C00O 1.382(3) . ?
C00I C008 1.399(3) . ?
C00J H00J 0.9400 . ?
C00J C00L 1.380(3) . ?
C00L H00L 0.9400 . ?
C00L C00P 1.377(3) . ?
C00M H00M 0.9400 . ?
C00O H00O 0.9400 . ?
C00O C00T 1.402(3) . ?
C00P H00P 0.9400 . ?
C00P C00U 1.375(3) . ?
C00Q H00Q 0.9400 . ?
C00Q C00U 1.385(3) . ?
C00R H00R 0.9400 . ?
C00R C00T 1.373(4) . ?
C00S H00A 0.9800 . ?
C00S H00B 0.9800 . ?
C00S C00V 1.496(3) . ?
C00T H00T 0.9400 . ?
C00U H00U 0.9400 . ?
C00V H00C 0.9700 . ?
C00V H00D 0.9700 . ?
C00V H00E 0.9700 . ?
C006 C007 1.431(3) . ?

loop_
_geom_torsion_atom_site_label_1
_geom_torsion_atom_site_label_2
_geom_torsion_atom_site_label_3
_geom_torsion_atom_site_label_4
_geom_torsion
_geom_torsion_site_symmetry_1
_geom_torsion_site_symmetry_2
_geom_torsion_site_symmetry_3
_geom_torsion_site_symmetry_4
_geom_torsion_publ_flag
N004 C00D C00M C 175.8(2) . . . . ?
N004 C00D C007 C00H -177.80(19) . . . . ?
N004 C00D C007 C006 -0.3(3) . . . . ?
N005 C00F C00R C00T 179.4(2) . . . . ?
N005 C00F C008 C00A 1.2(2) . . . . ?
N005 C00F C008 C00I -179.0(2) . . . . ?
C00A C006 C007 C00D 174.23(18) . . . . ?
C00A C006 C007 C00H -8.4(3) . . . . ?
C00B C006 C007 C00D -2.4(3) . . . . ?
C00B C006 C007 C00H 175.02(19) . . . . ?
C00C C00J C00L C00P -1.4(4) . . . . ?
C00C C00Q C00U C00P -0.8(4) . . . . ?
C00D N004 C00G C00B -1.5(3) . . . . ?
C00E N005 C00F C00R -179.6(2) . . . . ?
C00E N005 C00F C008 -0.2(2) . . . . ?
C00E C00A C006 C00B -120.4(2) . . . . ?
C00E C00A C006 C007 63.1(3) . . . . ?
C00E C00A C008 C00F -1.8(2) . . . . ?
C00E C00A C008 C00I 178.4(2) . . . . ?
C00E C00C C00J C00L 178.4(2) . . . . ?
C00E C00C C00Q C00U -177.3(2) . . . . ?
C00F N005 C00E C00A -1.0(3) . . . . ?
C00F N005 C00E C00C 175.87(19) . . . . ?
C00F C00R C00T C00O -0.8(4) . . . . ?
C00G N004 C00D C00M -176.03(19) . . . . ?
C00G N004 C00D C007 2.2(3) . . . . ?
C00G C00B C006 C00A -173.48(18) . . . . ?
C00G C00B C006 C007 3.1(3) . . . . ?
C00G C00B C009 O -149.8(2) . . . . ?
C00G C00B C009 O1 28.1(3) . . . . ?
C00I C00O C00T C00R 1.1(4) . . . . ?
C00J C00C C00E N005 -156.7(2) . . . . ?
C00J C00C C00E C00A 19.5(3) . . . . ?
C00J C00C C00Q C00U 0.9(4) . . . . ?
C00J C00L C00P C00U 1.6(4) . . . . ?
C00K C C00M C00D 2.0(3) . . . . ?
C00K C00H C007 C00D 2.2(3) . . . . ?
C00K C00H C007 C006 -175.24(19) . . . . ?
C00L C00P C00U C00Q -0.5(4) . . . . ?
C00M C C00K Cl -177.89(18) . . . . ?
C00M C C00K C00H 0.7(3) . . . . ?
C00M C00D C007 C00H 0.4(3) . . . . ?
C00M C00D C007 C006 177.92(19) . . . . ?
C00O C00I C008 C00A 179.4(2) . . . . ?
C00O C00I C008 C00F -0.3(3) . . . . ?
C00Q C00C C00E N005 21.4(3) . . . . ?
C00Q C00C C00E C00A -162.4(2) . . . . ?
C00Q C00C C00J C00L 0.2(3) . . . . ?
C00R C00F C008 C00A -179.3(2) . . . . ?
C00R C00F C008 C00I 0.5(3) . . . . ?
C00S O1 C009 O -3.9(3) . . . . ?
C00S O1 C009 C00B 178.17(18) . . . . ?
C006 C00A C00E N005 -176.6(2) . . . . ?
C006 C00A C00E C00C 6.9(4) . . . . ?
C006 C00A C008 C00F 176.7(2) . . . . ?
C006 C00A C008 C00I -3.1(4) . . . . ?
C006 C00B C00G N004 -1.2(3) . . . . ?
C006 C00B C009 O 26.1(3) . . . . ?
C006 C00B C009 O1 -156.05(19) . . . . ?
C007 C00D C00M C -2.5(3) . . . . ?
C007 C00H C00K Cl 175.80(16) . . . . ?
C007 C00H C00K C -2.8(3) . . . . ?
C008 C00A C00E N005 1.8(2) . . . . ?
C008 C00A C00E C00C -174.8(2) . . . . ?
C008 C00A C006 C00B 61.4(3) . . . . ?
C008 C00A C006 C007 -115.0(2) . . . . ?
C008 C00F C00R C00T 0.0(4) . . . . ?
C008 C00I C00O C00T -0.5(4) . . . . ?
C009 O1 C00S C00V -86.9(2) . . . . ?
C009 C00B C00G N004 174.73(19) . . . . ?
C009 C00B C006 C00A 10.7(3) . . . . ?
C009 C00B C006 C007 -172.73(18) . . . . ?
